data_4075520
loop_
_publ_author_name
'Garc\'ia, Ana'
'G\'omez, Julio'
'Lalinde, Elena'
'Moreno, M. Teresa'

_publ_section_title
;
 Contrasting Thermal and Photochemical Intramolecular Coupling in
 Alkynylphosphine Platinum(II) Complexes
;
_journal_issue 16
_journal_name_full Organometallics
_journal_page_first 3926
_journal_paper_doi 10.1021/om060342z
_journal_volume 25
_journal_year 2006
_chemical_absolute_configuration rm
_chemical_formula_sum 'C50 H34 F10 P2 Pt'
_chemical_formula_weight 1081.8
_chemical_name_common ana100
_chemical_name_systematic
;
 ?
;
_space_group_IT_number 7
_symmetry_cell_setting monoclinic
_symmetry_space_group_name_Hall 'P -2yc'
_symmetry_space_group_name_H-M 'P 1 c 1'
_atom_sites_solution_hydrogens geom
_atom_sites_solution_primary direct
_atom_sites_solution_secondary difmap
_cell_angle_alpha 90
_cell_angle_beta 101.693(2)
_cell_angle_gamma 90
_cell_formula_units_Z 2
_cell_length_a 10.8190(3)
_cell_length_b 10.4640(4)
_cell_length_c 20.2720(6)
_cell_measurement_reflns_used 62393
_cell_measurement_temperature 293(2)
_cell_volume 2247.37(13)
_computing_cell_refinement 'HKL Scalepack (Otwinowski & Minor 1997)'
_computing_data_collection 'Collect (Nonius BV, 1997-2000)'
_computing_data_reduction 'HKL Denzo and Scalepack (Otwinowski & Minor 1997)'
_computing_structure_refinement 'SHELXL-97 (Sheldrick, 1997)'
_diffrn_ambient_temperature 293(2)
_diffrn_measured_fraction_theta_full 0.99
_diffrn_measured_fraction_theta_max 0.99
_diffrn_measurement_device '95mm CCD camera on \k-goniostat'
_diffrn_measurement_device_type KappaCCD
_diffrn_measurement_method CCD
_diffrn_orient_matrix_type 'by Nonius Collect from scalepack cell'
_diffrn_orient_matrix_UB_11 -0.0179471
_diffrn_orient_matrix_UB_12 0.0779005
_diffrn_orient_matrix_UB_13 0.0250523
_diffrn_orient_matrix_UB_21 -0.0672748
_diffrn_orient_matrix_UB_22 -0.0475867
_diffrn_orient_matrix_UB_23 0.0170938
_diffrn_orient_matrix_UB_31 0.0637281
_diffrn_orient_matrix_UB_32 -0.0282968
_diffrn_orient_matrix_UB_33 0.040222
_diffrn_radiation_monochromator graphite
_diffrn_radiation_type MoK\a
_diffrn_radiation_wavelength 0.71073
_diffrn_reflns_av_R_equivalents 0.037
_diffrn_reflns_av_unetI/netI 0.0527
_diffrn_reflns_limit_h_max 13
_diffrn_reflns_limit_h_min -11
_diffrn_reflns_limit_k_max 12
_diffrn_reflns_limit_k_min -11
_diffrn_reflns_limit_l_max 23
_diffrn_reflns_limit_l_min -24
_diffrn_reflns_number 14546
_diffrn_reflns_theta_full 25.36
_diffrn_reflns_theta_max 25.36
_diffrn_reflns_theta_min 2.74
_exptl_absorpt_coefficient_mu 3.269
_exptl_absorpt_correction_T_max 0.727
_exptl_absorpt_correction_T_min 0.629
_exptl_absorpt_correction_type multi-scan
_exptl_absorpt_process_details
;
        multi-scan from symmetry-related measurements
 Sortav (Blessing 1995)
;
_exptl_crystal_colour colourless
_exptl_crystal_density_diffrn 1.599
_exptl_crystal_density_method 'not measured'
_exptl_crystal_description block
_exptl_crystal_F_000 1064
_exptl_crystal_size_max 0.2
_exptl_crystal_size_mid 0.15
_exptl_crystal_size_min 0.1
_refine_diff_density_max 0.862
_refine_diff_density_min -1.241
_refine_diff_density_rms 0.079
_refine_ls_abs_structure_details 'Flack H D (1983), Acta Cryst. A39, 876-881'
_refine_ls_abs_structure_Flack 0.002(7)
_refine_ls_extinction_method none
_refine_ls_goodness_of_fit_ref 1.077
_refine_ls_hydrogen_treatment constr
_refine_ls_matrix_type full
_refine_ls_number_parameters 571
_refine_ls_number_reflns 7327
_refine_ls_number_restraints 2
_refine_ls_restrained_S_all 1.077
_refine_ls_R_factor_all 0.0407
_refine_ls_R_factor_gt 0.0349
_refine_ls_shift/su_max 0.001
_refine_ls_shift/su_mean 0
_refine_ls_structure_factor_coef Fsqd
_refine_ls_weighting_details 'calc w=1/[\s^2^(Fo^2^)+(0.0204P)^2^+3.5040P] where P=(Fo^2^+2Fc^2^)/3'
_refine_ls_weighting_scheme calc
_refine_ls_wR_factor_gt 0.0788
_refine_ls_wR_factor_ref 0.0823
_reflns_number_gt 6773
_reflns_number_total 7327
_reflns_threshold_expression >2sigma(I)
_cod_data_source_file om060342zrom20060418_065933.cif
_cod_data_source_block complex3a
_cod_depositor_comments
;
The following automatic conversions were performed:

'_symmetry_cell_setting' value 'Monoclinic' changed to 'monoclinic'
according to /home/saulius/struct/CIF-dictionaries/cif_core.dic
dictionary named 'cif_core.dic' version 2.4.1 from 2010-06-29.

Automatic conversion script
Id: cif_fix_values 1715 2011-07-08 13:25:40Z adriana 
;
_cod_original_sg_symbol_H-M 'P c'
_cod_database_code 4075520

loop_
_symmetry_equiv_pos_as_xyz
'x, y, z'
'x, -y, z+1/2'

loop_
_atom_site_label
_atom_site_type_symbol
_atom_site_fract_x
_atom_site_fract_y
_atom_site_fract_z
_atom_site_U_iso_or_equiv
_atom_site_adp_type
_atom_site_occupancy
_atom_site_symmetry_multiplicity
_atom_site_calc_flag
_atom_site_refinement_flags
Pt1 Pt 1.00235(3) 0.13680(2) 0.25116(2) 0.04344(8) Uani 1 1 d .
P1 P 1.06226(18) 0.29292(19) 0.18783(10) 0.0487(4) Uani 1 1 d .
P2 P 0.80266(18) 0.1888(2) 0.19949(9) 0.0441(4) Uani 1 1 d .
C1 C 0.9225(7) 0.3608(7) 0.1328(3) 0.0463(16) Uani 1 1 d .
C2 C 0.8089(7) 0.3188(8) 0.1387(3) 0.0463(16) Uani 1 1 d .
C3 C 0.6890(7) 0.3717(7) 0.0968(4) 0.0517(18) Uani 1 1 d .
C4 C 0.6554(9) 0.3428(9) 0.0292(4) 0.069(2) Uani 1 1 d .
H4 H 0.7044 0.287 0.0096 0.083 Uiso 1 1 calc R
C5 C 0.5490(11) 0.3971(12) -0.0092(6) 0.090(3) Uani 1 1 d .
H5 H 0.5276 0.3784 -0.055 0.108 Uiso 1 1 calc R
C6 C 0.4755(11) 0.4764(12) 0.0178(7) 0.098(4) Uani 1 1 d .
H6 H 0.4039 0.5116 -0.0093 0.117 Uiso 1 1 calc R
C7 C 0.5058(10) 0.5064(10) 0.0864(7) 0.083(3) Uani 1 1 d .
H7 H 0.4541 0.5599 0.1056 0.1 Uiso 1 1 calc R
C8 C 0.6145(8) 0.4547(8) 0.1253(5) 0.064(2) Uani 1 1 d .
H8 H 0.6376 0.4758 0.1707 0.077 Uiso 1 1 calc R
C9 C 0.7251(7) 0.0570(8) 0.1509(3) 0.0484(17) Uani 1 1 d .
C10 C 0.7499(9) 0.0313(8) 0.0881(4) 0.063(2) Uani 1 1 d .
H10 H 0.7961 0.0892 0.0681 0.076 Uiso 1 1 calc R
C11 C 0.7058(10) -0.0817(10) 0.0544(4) 0.078(3) Uani 1 1 d .
H11 H 0.7207 -0.0968 0.0115 0.094 Uiso 1 1 calc R
C12 C 0.6422(11) -0.1685(10) 0.0833(6) 0.082(3) Uani 1 1 d .
H12 H 0.6162 -0.2447 0.0612 0.099 Uiso 1 1 calc R
C13 C 0.6156(10) -0.1449(9) 0.1455(6) 0.082(3) Uani 1 1 d .
H13 H 0.5695 -0.2043 0.1647 0.098 Uiso 1 1 calc R
C14 C 0.6571(8) -0.0324(9) 0.1804(5) 0.057(2) Uani 1 1 d .
H14 H 0.6395 -0.0173 0.2228 0.068 Uiso 1 1 calc R
C15 C 0.7020(8) 0.2479(7) 0.2530(4) 0.0534(18) Uani 1 1 d .
C16 C 0.5710(8) 0.2420(9) 0.2356(5) 0.061(2) Uani 1 1 d .
H16 H 0.5327 0.2019 0.1957 0.073 Uiso 1 1 calc R
C17 C 0.4961(10) 0.2953(10) 0.2769(5) 0.073(3) Uani 1 1 d .
H17 H 0.4086 0.2912 0.265 0.088 Uiso 1 1 calc R
C18 C 0.5540(13) 0.3536(11) 0.3352(7) 0.096(4) Uani 1 1 d .
H18 H 0.5044 0.3901 0.3627 0.116 Uiso 1 1 calc R
C19 C 0.6818(12) 0.3601(11) 0.3546(6) 0.093(3) Uani 1 1 d .
H19 H 0.7189 0.3992 0.3949 0.112 Uiso 1 1 calc R
C20 C 0.7558(9) 0.3074(9) 0.3132(5) 0.067(2) Uani 1 1 d .
H20 H 0.8432 0.312 0.3261 0.08 Uiso 1 1 calc R
C21 C 0.9453(7) 0.4643(7) 0.0859(4) 0.0497(17) Uani 1 1 d .
C22 C 0.9755(12) 0.4347(10) 0.0242(6) 0.068(3) Uani 1 1 d .
H22 H 0.9782 0.3498 0.0111 0.082 Uiso 1 1 calc R
C23 C 1.0016(14) 0.5305(13) -0.0178(6) 0.090(4) Uani 1 1 d .
H23 H 1.021 0.5104 -0.0593 0.108 Uiso 1 1 calc R
C24 C 0.9988(11) 0.6567(10) 0.0023(6) 0.085(3) Uani 1 1 d .
H24 H 1.0183 0.7215 -0.0253 0.102 Uiso 1 1 calc R
C25 C 0.9678(11) 0.6868(10) 0.0622(6) 0.086(3) Uani 1 1 d .
H25 H 0.9655 0.7719 0.0752 0.104 Uiso 1 1 calc R
C26 C 0.9396(10) 0.5909(9) 0.1040(5) 0.071(2) Uani 1 1 d .
H26 H 0.9168 0.6121 0.1444 0.085 Uiso 1 1 calc R
C27 C 1.1490(8) 0.2371(8) 0.1322(4) 0.057(2) Uani 1 1 d .
C28 C 1.1915(9) 0.1840(9) 0.0913(5) 0.066(2) Uani 1 1 d .
C29 C 1.2434(9) 0.1090(9) 0.0391(5) 0.071(2) Uani 1 1 d .
C30 C 1.1757(15) -0.0172(14) 0.0341(7) 0.118(5) Uani 1 1 d .
H30A H 1.2084 -0.0675 0.0733 0.178 Uiso 1 1 calc R
H30B H 1.1883 -0.0617 -0.0054 0.178 Uiso 1 1 calc R
H30C H 1.0871 -0.0028 0.0311 0.178 Uiso 1 1 calc R
C31 C 1.3841(12) 0.1005(16) 0.0612(7) 0.123(5) Uani 1 1 d .
H31A H 1.4192 0.185 0.0669 0.184 Uiso 1 1 calc R
H31B H 1.4186 0.0558 0.0277 0.184 Uiso 1 1 calc R
H31C H 1.4047 0.0551 0.1032 0.184 Uiso 1 1 calc R
C32 C 1.2085(13) 0.1809(15) -0.0288(5) 0.114(4) Uani 1 1 d .
H32A H 1.1184 0.1881 -0.0418 0.171 Uiso 1 1 calc R
H32B H 1.2402 0.1346 -0.0627 0.171 Uiso 1 1 calc R
H32C H 1.2453 0.2648 -0.024 0.171 Uiso 1 1 calc R
C33 C 1.1491(7) 0.4292(8) 0.2283(4) 0.058(2) Uani 1 1 d .
C34 C 1.2292(10) 0.5024(11) 0.2025(6) 0.092(3) Uani 1 1 d .
H34 H 1.2474 0.481 0.1609 0.11 Uiso 1 1 calc R
C35 C 1.2866(14) 0.6112(11) 0.2369(8) 0.107(4) Uani 1 1 d .
H35 H 1.3428 0.6601 0.2184 0.128 Uiso 1 1 calc R
C36 C 1.2596(16) 0.6436(13) 0.2963(8) 0.118(5) Uani 1 1 d .
H36 H 1.2963 0.7167 0.3179 0.142 Uiso 1 1 calc R
C37 C 1.1832(16) 0.5758(13) 0.3250(7) 0.121(5) Uani 1 1 d .
H37 H 1.1696 0.5973 0.3674 0.145 Uiso 1 1 calc R
C38 C 1.1226(12) 0.4702(11) 0.2902(5) 0.094(3) Uani 1 1 d .
H38 H 1.063 0.4258 0.3085 0.113 Uiso 1 1 calc R
C39 C 1.1863(7) 0.0954(9) 0.2971(4) 0.0560(19) Uani 1 1 d .
C40 C 1.2628(9) 0.0095(9) 0.2724(5) 0.068(2) Uani 1 1 d .
C41 C 1.3878(10) -0.0183(12) 0.3050(7) 0.081(4) Uani 1 1 d .
C42 C 1.4367(9) 0.0373(14) 0.3632(7) 0.090(4) Uani 1 1 d .
C43 C 1.3664(10) 0.1226(12) 0.3907(5) 0.084(3) Uani 1 1 d .
C44 C 1.2438(8) 0.1480(9) 0.3574(5) 0.063(2) Uani 1 1 d .
C45 C 0.9368(7) -0.0176(7) 0.2991(3) 0.0446(16) Uani 1 1 d .
C46 C 0.9055(8) -0.0165(7) 0.3606(4) 0.0531(18) Uani 1 1 d .
C47 C 0.8521(9) -0.1162(8) 0.3879(4) 0.063(2) Uani 1 1 d .
C48 C 0.8314(9) -0.2317(8) 0.3527(4) 0.064(2) Uani 1 1 d .
C49 C 0.8650(9) -0.2395(8) 0.2922(4) 0.064(2) Uani 1 1 d .
C50 C 0.9167(8) -0.1354(8) 0.2664(4) 0.0559(19) Uani 1 1 d .
F40 F 1.2178(6) -0.0501(6) 0.2136(3) 0.0897(17) Uani 1 1 d .
F41 F 1.4547(6) -0.1028(7) 0.2758(5) 0.121(3) Uani 1 1 d .
F42 F 1.5559(6) 0.0088(9) 0.3931(5) 0.142(3) Uani 1 1 d .
F43 F 1.4161(7) 0.1832(8) 0.4493(3) 0.122(3) Uani 1 1 d .
F44 F 1.1806(6) 0.2330(6) 0.3886(3) 0.0845(16) Uani 1 1 d .
F46 F 0.9206(5) 0.0923(5) 0.3978(2) 0.0735(14) Uani 1 1 d .
F47 F 0.8215(8) -0.1084(6) 0.4491(3) 0.097(2) Uani 1 1 d .
F48 F 0.7802(7) -0.3292(6) 0.3796(3) 0.104(2) Uani 1 1 d .
F49 F 0.8446(8) -0.3505(5) 0.2571(3) 0.101(2) Uani 1 1 d .
F50 F 0.9464(6) -0.1508(5) 0.2051(2) 0.0761(15) Uani 1 1 d .

loop_
_atom_site_aniso_label
_atom_site_aniso_U_11
_atom_site_aniso_U_22
_atom_site_aniso_U_33
_atom_site_aniso_U_23
_atom_site_aniso_U_13
_atom_site_aniso_U_12
Pt1 0.04688(13) 0.04632(13) 0.03760(11) 0.0053(2) 0.00965(8) -0.0054(2)
P1 0.0485(11) 0.0515(11) 0.0476(10) 0.0087(8) 0.0131(8) -0.0079(9)
P2 0.0446(10) 0.0472(12) 0.0408(10) 0.0039(9) 0.0093(8) -0.0080(9)
C1 0.060(4) 0.040(4) 0.040(4) 0.007(3) 0.015(3) -0.004(3)
C2 0.052(4) 0.048(4) 0.038(4) 0.003(3) 0.008(3) -0.001(3)
C3 0.049(4) 0.053(4) 0.053(4) 0.012(3) 0.009(3) -0.001(3)
C4 0.072(6) 0.079(6) 0.054(5) 0.010(4) 0.005(4) -0.002(5)
C5 0.087(7) 0.093(8) 0.080(7) 0.022(6) -0.008(6) 0.009(6)
C6 0.072(8) 0.085(8) 0.123(11) 0.044(7) -0.012(7) 0.005(6)
C7 0.067(6) 0.062(6) 0.122(9) 0.022(6) 0.023(6) 0.014(5)
C8 0.071(5) 0.048(5) 0.077(6) 0.009(4) 0.022(4) 0.002(4)
C9 0.050(4) 0.055(5) 0.037(4) 0.000(3) 0.000(3) -0.002(4)
C10 0.082(6) 0.055(5) 0.050(4) 0.004(4) 0.007(4) 0.004(4)
C11 0.115(8) 0.068(6) 0.048(5) -0.010(4) 0.006(5) -0.004(6)
C12 0.104(8) 0.058(6) 0.079(7) -0.009(5) 0.002(6) -0.017(5)
C13 0.089(7) 0.059(6) 0.095(8) 0.004(5) 0.011(6) -0.034(5)
C14 0.050(5) 0.053(5) 0.069(5) 0.000(4) 0.017(4) -0.018(4)
C15 0.062(5) 0.047(4) 0.053(4) 0.003(3) 0.015(4) -0.008(4)
C16 0.049(5) 0.064(6) 0.071(5) 0.013(4) 0.014(4) -0.004(4)
C17 0.057(5) 0.069(6) 0.099(8) 0.010(5) 0.030(6) 0.005(5)
C18 0.113(10) 0.082(7) 0.114(9) -0.015(7) 0.069(8) -0.003(7)
C19 0.113(9) 0.088(8) 0.091(7) -0.038(6) 0.050(7) -0.017(6)
C20 0.070(6) 0.060(5) 0.073(6) -0.007(4) 0.020(4) -0.009(4)
C21 0.052(4) 0.053(5) 0.045(4) 0.006(3) 0.014(3) -0.004(3)
C22 0.104(8) 0.046(6) 0.058(6) 0.005(4) 0.025(5) 0.000(5)
C23 0.138(11) 0.080(9) 0.061(7) 0.022(6) 0.046(7) -0.004(8)
C24 0.101(8) 0.071(7) 0.088(7) 0.040(6) 0.030(6) -0.005(6)
C25 0.116(9) 0.051(5) 0.101(8) 0.021(5) 0.040(7) -0.006(5)
C26 0.100(7) 0.051(5) 0.068(5) 0.006(4) 0.034(5) 0.004(5)
C27 0.060(5) 0.067(5) 0.047(4) 0.009(4) 0.020(4) -0.013(4)
C28 0.075(6) 0.062(5) 0.062(5) 0.006(4) 0.017(5) -0.005(4)
C29 0.083(6) 0.068(6) 0.060(5) -0.013(4) 0.012(4) -0.004(5)
C30 0.145(13) 0.100(10) 0.118(11) -0.028(9) 0.045(9) -0.020(9)
C31 0.088(9) 0.166(14) 0.116(10) -0.029(10) 0.025(7) 0.025(9)
C32 0.118(10) 0.159(13) 0.063(6) -0.004(7) 0.016(6) 0.034(9)
C33 0.054(4) 0.060(5) 0.060(5) 0.014(4) 0.010(4) 0.001(4)
C34 0.087(7) 0.081(7) 0.114(9) -0.022(6) 0.033(6) -0.040(6)
C35 0.125(10) 0.070(7) 0.132(11) -0.025(7) 0.042(8) -0.047(7)
C36 0.162(13) 0.088(9) 0.106(10) -0.023(7) 0.030(10) -0.067(9)
C37 0.182(14) 0.094(9) 0.088(8) -0.031(7) 0.031(9) -0.054(10)
C38 0.124(9) 0.078(7) 0.082(7) -0.015(6) 0.024(6) -0.034(7)
C39 0.051(5) 0.055(5) 0.069(5) -0.002(4) 0.028(4) -0.018(4)
C40 0.067(6) 0.069(6) 0.071(6) 0.010(5) 0.022(5) -0.011(5)
C41 0.049(6) 0.081(7) 0.123(10) 0.024(7) 0.039(6) 0.004(5)
C42 0.046(6) 0.118(10) 0.102(9) 0.039(7) 0.004(6) -0.011(6)
C43 0.068(6) 0.112(9) 0.063(6) 0.039(6) -0.004(5) -0.031(6)
C44 0.056(5) 0.070(6) 0.061(5) 0.017(5) 0.005(4) -0.015(5)
C45 0.048(4) 0.055(4) 0.031(3) -0.003(3) 0.008(3) -0.004(3)
C46 0.070(5) 0.044(4) 0.045(4) 0.000(3) 0.011(3) -0.005(4)
C47 0.091(6) 0.066(6) 0.035(4) 0.010(4) 0.021(4) -0.014(4)
C48 0.085(6) 0.054(5) 0.058(5) 0.013(4) 0.025(4) -0.013(4)
C49 0.099(7) 0.039(4) 0.057(5) 0.000(4) 0.022(5) -0.005(4)
C50 0.069(5) 0.057(5) 0.044(4) 0.001(4) 0.018(4) -0.006(4)
F40 0.092(4) 0.088(4) 0.096(4) -0.014(3) 0.034(3) 0.001(3)
F41 0.077(4) 0.097(5) 0.207(8) 0.019(5) 0.069(5) 0.020(4)
F42 0.058(4) 0.169(8) 0.179(8) 0.054(6) -0.019(4) 0.003(4)
F43 0.108(5) 0.159(6) 0.079(4) 0.018(4) -0.028(4) -0.048(5)
F44 0.096(4) 0.094(4) 0.062(3) -0.008(3) 0.014(3) -0.010(3)
F46 0.126(4) 0.056(3) 0.042(2) -0.012(2) 0.025(2) -0.019(3)
F47 0.156(6) 0.090(4) 0.056(3) 0.000(3) 0.049(3) -0.020(4)
F48 0.156(6) 0.069(4) 0.097(4) 0.017(3) 0.049(4) -0.033(4)
F49 0.163(6) 0.052(3) 0.095(4) -0.020(3) 0.045(4) -0.031(4)
F50 0.124(4) 0.061(3) 0.052(3) -0.011(2) 0.039(3) -0.009(3)

loop_
_atom_type_symbol
_atom_type_description
_atom_type_scat_dispersion_real
_atom_type_scat_dispersion_imag
_atom_type_scat_source
C C 0.0033 0.0016 'International Tables Vol C Tables 4.2.6.8 and 6.1.1.4'
H H 0 0 'International Tables Vol C Tables 4.2.6.8 and 6.1.1.4'
Pt Pt -1.7033 8.3905 'International Tables Vol C Tables 4.2.6.8 and 6.1.1.4'
F F 0.0171 0.0103 'International Tables Vol C Tables 4.2.6.8 and 6.1.1.4'
P P 0.1023 0.0942 'International Tables Vol C Tables 4.2.6.8 and 6.1.1.4'

loop_
_geom_angle_atom_site_label_1
_geom_angle_atom_site_label_2
_geom_angle_atom_site_label_3
_geom_angle
C39 Pt1 C45 90.9(3)
C39 Pt1 P1 92.7(2)
C45 Pt1 P1 173.28(19)
C39 Pt1 P2 178.0(3)
C45 Pt1 P2 91.1(2)
P1 Pt1 P2 85.42(7)
C27 P1 C33 105.3(4)
C27 P1 C1 103.1(4)
C33 P1 C1 105.0(4)
C27 P1 Pt1 112.8(3)
C33 P1 Pt1 119.7(3)
C1 P1 Pt1 109.3(2)
C15 P2 C9 108.8(4)
C15 P2 C2 105.0(4)
C9 P2 C2 106.0(3)
C15 P2 Pt1 116.2(3)
C9 P2 Pt1 111.3(3)
C2 P2 Pt1 108.9(2)
C2 C1 C21 124.7(7)
C2 C1 P1 118.7(5)
C21 C1 P1 116.6(5)
C1 C2 C3 122.3(6)
C1 C2 P2 117.5(6)
C3 C2 P2 120.2(5)
C4 C3 C8 119.4(8)
C4 C3 C2 120.2(7)
C8 C3 C2 120.2(7)
C5 C4 C3 119.6(10)
C5 C4 H4 120.2
C3 C4 H4 120.2
C6 C5 C4 121.5(11)
C6 C5 H5 119.2
C4 C5 H5 119.2
C5 C6 C7 120.4(10)
C5 C6 H6 119.8
C7 C6 H6 119.8
C8 C7 C6 118.5(10)
C8 C7 H7 120.7
C6 C7 H7 120.7
C7 C8 C3 120.4(9)
C7 C8 H8 119.8
C3 C8 H8 119.8
C10 C9 C14 118.8(8)
C10 C9 P2 119.9(6)
C14 C9 P2 120.4(6)
C9 C10 C11 120.3(9)
C9 C10 H10 119.9
C11 C10 H10 119.9
C12 C11 C10 120.8(9)
C12 C11 H11 119.6
C10 C11 H11 119.6
C11 C12 C13 120.1(9)
C11 C12 H12 120
C13 C12 H12 120
C12 C13 C14 120.7(9)
C12 C13 H13 119.7
C14 C13 H13 119.7
C9 C14 C13 119.3(9)
C9 C14 H14 120.3
C13 C14 H14 120.3
C20 C15 C16 117.8(8)
C20 C15 P2 119.2(6)
C16 C15 P2 122.9(7)
C15 C16 C17 121.1(9)
C15 C16 H16 119.5
C17 C16 H16 119.5
C18 C17 C16 118.6(10)
C18 C17 H17 120.7
C16 C17 H17 120.7
C19 C18 C17 122.2(10)
C19 C18 H18 118.9
C17 C18 H18 118.9
C18 C19 C20 119.0(11)
C18 C19 H19 120.5
C20 C19 H19 120.5
C19 C20 C15 121.3(10)
C19 C20 H20 119.3
C15 C20 H20 119.3
C26 C21 C22 118.9(8)
C26 C21 C1 120.4(7)
C22 C21 C1 120.7(8)
C23 C22 C21 120.6(9)
C23 C22 H22 119.7
C21 C22 H22 119.7
C22 C23 C24 119.4(9)
C22 C23 H23 120.3
C24 C23 H23 120.3
C25 C24 C23 120.6(9)
C25 C24 H24 119.7
C23 C24 H24 119.7
C24 C25 C26 120.2(10)
C24 C25 H25 119.9
C26 C25 H25 119.9
C21 C26 C25 120.4(9)
C21 C26 H26 119.8
C25 C26 H26 119.8
C28 C27 P1 168.3(8)
C27 C28 C29 177.1(10)
C31 C29 C30 114.8(11)
C31 C29 C28 108.6(8)
C30 C29 C28 104.9(9)
C31 C29 C32 110.2(10)
C30 C29 C32 109.8(10)
C28 C29 C32 108.1(8)
C29 C30 H30A 109.5
C29 C30 H30B 109.5
H30A C30 H30B 109.5
C29 C30 H30C 109.5
H30A C30 H30C 109.5
H30B C30 H30C 109.5
C29 C31 H31A 109.5
C29 C31 H31B 109.5
H31A C31 H31B 109.5
C29 C31 H31C 109.5
H31A C31 H31C 109.5
H31B C31 H31C 109.5
C29 C32 H32A 109.5
C29 C32 H32B 109.5
H32A C32 H32B 109.5
C29 C32 H32C 109.5
H32A C32 H32C 109.5
H32B C32 H32C 109.5
C34 C33 C38 116.0(9)
C34 C33 P1 126.2(7)
C38 C33 P1 117.6(7)
C33 C34 C35 121.5(11)
C33 C34 H34 119.3
C35 C34 H34 119.3
C36 C35 C34 119.6(11)
C36 C35 H35 120.2
C34 C35 H35 120.2
C37 C36 C35 122.2(11)
C37 C36 H36 118.9
C35 C36 H36 118.9
C36 C37 C38 118.5(12)
C36 C37 H37 120.8
C38 C37 H37 120.8
C37 C38 C33 122.0(11)
C37 C38 H38 119
C33 C38 H38 119
C44 C39 C40 112.8(8)
C44 C39 Pt1 122.7(7)
C40 C39 Pt1 124.4(7)
F40 C40 C39 119.1(8)
F40 C40 C41 117.4(10)
C39 C40 C41 123.5(10)
C42 C41 F41 121.6(12)
C42 C41 C40 119.9(11)
F41 C41 C40 118.5(12)
C41 C42 F42 118.5(14)
C41 C42 C43 119.8(10)
F42 C42 C43 121.7(13)
F43 C43 C42 120.6(10)
F43 C43 C44 120.4(12)
C42 C43 C44 119.0(10)
F44 C44 C39 120.0(8)
F44 C44 C43 115.0(9)
C39 C44 C43 125.0(11)
C46 C45 C50 113.6(7)
C46 C45 Pt1 126.5(6)
C50 C45 Pt1 119.9(5)
F46 C46 C45 119.5(7)
F46 C46 C47 115.5(6)
C45 C46 C47 124.8(7)
F47 C47 C46 121.9(8)
F47 C47 C48 118.5(7)
C46 C47 C48 119.6(7)
F48 C48 C49 122.5(8)
F48 C48 C47 119.5(7)
C49 C48 C47 118.1(7)
C48 C49 F49 118.9(7)
C48 C49 C50 120.2(8)
F49 C49 C50 120.9(7)
F50 C50 C49 116.4(7)
F50 C50 C45 119.8(7)
C49 C50 C45 123.7(7)

loop_
_geom_bond_atom_site_label_1
_geom_bond_atom_site_label_2
_geom_bond_distance
Pt1 C39 2.065(9)
Pt1 C45 2.083(7)
Pt1 P1 2.2527(18)
Pt1 P2 2.268(2)
P1 C27 1.710(9)
P1 C33 1.811(9)
P1 C1 1.830(8)
P2 C15 1.795(8)
P2 C9 1.801(8)
P2 C2 1.847(7)
C1 C2 1.333(10)
C1 C21 1.494(10)
C2 C3 1.504(10)
C3 C4 1.380(12)
C3 C8 1.388(12)
C4 C5 1.374(14)
C4 H4 0.93
C5 C6 1.340(16)
C5 H5 0.93
C6 C7 1.400(17)
C6 H6 0.93
C7 C8 1.385(13)
C7 H7 0.93
C8 H8 0.93
C9 C10 1.379(11)
C9 C14 1.398(12)
C10 C11 1.400(13)
C10 H10 0.93
C11 C12 1.344(15)
C11 H11 0.93
C12 C13 1.371(15)
C12 H12 0.93
C13 C14 1.400(13)
C13 H13 0.93
C14 H14 0.93
C15 C20 1.389(12)
C15 C16 1.391(12)
C16 C17 1.394(12)
C16 H16 0.93
C17 C18 1.364(16)
C17 H17 0.93
C18 C19 1.360(18)
C18 H18 0.93
C19 C20 1.385(13)
C19 H19 0.93
C20 H20 0.93
C21 C26 1.380(12)
C21 C22 1.391(13)
C22 C23 1.381(14)
C22 H22 0.93
C23 C24 1.385(16)
C23 H23 0.93
C24 C25 1.360(16)
C24 H24 0.93
C25 C26 1.385(13)
C25 H25 0.93
C26 H26 0.93
C27 C28 1.167(12)
C28 C29 1.514(13)
C29 C31 1.500(16)
C29 C30 1.503(16)
C29 C32 1.547(15)
C30 H30A 0.96
C30 H30B 0.96
C30 H30C 0.96
C31 H31A 0.96
C31 H31B 0.96
C31 H31C 0.96
C32 H32A 0.96
C32 H32B 0.96
C32 H32C 0.96
C33 C34 1.340(13)
C33 C38 1.409(13)
C34 C35 1.411(14)
C34 H34 0.93
C35 C36 1.339(19)
C35 H35 0.93
C36 C37 1.312(18)
C36 H36 0.93
C37 C38 1.400(15)
C37 H37 0.93
C38 H38 0.93
C39 C44 1.370(13)
C39 C40 1.383(13)
C40 F40 1.346(11)
C40 C41 1.410(15)
C41 C42 1.326(18)
C41 F41 1.352(14)
C42 F42 1.343(12)
C42 C43 1.363(17)
C43 F43 1.357(13)
C43 C44 1.386(13)
C44 F44 1.354(12)
C45 C46 1.357(10)
C45 C50 1.396(11)
C46 F46 1.357(9)
C46 C47 1.362(11)
C47 F47 1.352(9)
C47 C48 1.397(12)
C48 F48 1.329(9)
C48 C49 1.351(11)
C49 F49 1.357(10)
C49 C50 1.375(11)
C50 F50 1.356(8)
